data_4120613
loop_
_publ_author_name
'Burford, Richard J.'
'Piers, Warren E.'
'Ess, Daniel H.'
'Parvez, Masood'

_publ_section_title
;
 Reversible Interconversion Between a Monomeric Iridium Hydroxo and a
 Dinuclear Iridium \m-Oxo Complex.
;
_journal_issue 8
_journal_name_full 'Journal of the American Chemical Society'
_journal_page_first 3256
_journal_paper_doi 10.1021/ja412650s
_journal_volume 136
_journal_year 2014
_chemical_formula_moiety 'C50 H72 Ir2 O P4'
_chemical_formula_sum 'C50 H72 Ir2 O P4'
_chemical_formula_weight 1197.36
_chemical_name_systematic
;
 ?
;
_space_group_IT_number 88
_symmetry_cell_setting tetragonal
_symmetry_space_group_name_Hall '-I 4ad'
_symmetry_space_group_name_H-M 'I 41/a :2'
_atom_sites_solution_hydrogens geom
_atom_sites_solution_primary direct
_atom_sites_solution_secondary difmap
_cell_angle_alpha 90.00
_cell_angle_beta 90.00
_cell_angle_gamma 90.00
_cell_formula_units_Z 4
_cell_length_a 17.4249(4)
_cell_length_b 17.4249(4)
_cell_length_c 16.3359(4)
_cell_measurement_reflns_used 2711
_cell_measurement_temperature 173(2)
_cell_measurement_theta_max 27.48
_cell_measurement_theta_min 1.00
_cell_volume 4960.0(2)
_computing_cell_refinement 'HKL DENZO (Otwinowski & Minor, 1997)'
_computing_data_collection 'COLLECT (Hooft, 1998)'
_computing_data_reduction 'SCALEPACK (Otwinowski & Minor, 1997)'
_computing_molecular_graphics 'ORTEP-3 (Farrugia, 1997)'
_computing_publication_material 'SHELXL-97 (Sheldrick, 2008)'
_computing_structure_refinement 'SHELXL-97 (Sheldrick, 2008)'
_computing_structure_solution 'SIR92 (Altomare et al., 1991)'
_diffrn_ambient_temperature 173(2)
_diffrn_measured_fraction_theta_full 0.993
_diffrn_measured_fraction_theta_max 0.993
_diffrn_measurement_device_type 'Nonius APEX2 CCD'
_diffrn_measurement_method ' \w and \f scans '
_diffrn_radiation_monochromator graphite
_diffrn_radiation_source 'fine-focus sealed tube'
_diffrn_radiation_type MoK\a
_diffrn_radiation_wavelength 0.71073
_diffrn_reflns_av_R_equivalents 0.0220
_diffrn_reflns_av_sigmaI/netI 0.0274
_diffrn_reflns_limit_h_max 22
_diffrn_reflns_limit_h_min -22
_diffrn_reflns_limit_k_max 15
_diffrn_reflns_limit_k_min -15
_diffrn_reflns_limit_l_max 14
_diffrn_reflns_limit_l_min -21
_diffrn_reflns_number 4488
_diffrn_reflns_theta_full 27.47
_diffrn_reflns_theta_max 27.47
_diffrn_reflns_theta_min 3.42
_diffrn_standards_number 0
_exptl_absorpt_coefficient_mu 5.524
_exptl_absorpt_correction_T_max 0.5570
_exptl_absorpt_correction_T_min 0.4046
_exptl_absorpt_correction_type multi-scan
_exptl_absorpt_process_details 'SORTAV: (Blessing, 1997)'
_exptl_crystal_colour Blue
_exptl_crystal_density_diffrn 1.603
_exptl_crystal_density_method 'not measured'
_exptl_crystal_description Block
_exptl_crystal_F_000 2376
_exptl_crystal_size_max 0.20
_exptl_crystal_size_mid 0.18
_exptl_crystal_size_min 0.12
_refine_diff_density_max 0.548
_refine_diff_density_min -0.669
_refine_diff_density_rms 0.104
_refine_ls_extinction_method none
_refine_ls_goodness_of_fit_ref 1.115
_refine_ls_hydrogen_treatment constr
_refine_ls_matrix_type full
_refine_ls_number_parameters 134
_refine_ls_number_reflns 2818
_refine_ls_number_restraints 0
_refine_ls_restrained_S_all 1.115
_refine_ls_R_factor_all 0.0321
_refine_ls_R_factor_gt 0.0255
_refine_ls_shift/su_max 0.000
_refine_ls_shift/su_mean 0.000
_refine_ls_structure_factor_coef Fsqd
_refine_ls_weighting_details 'calc w=1/[\s^2^(Fo^2^)+(0.0056P)^2^+35.4237P] where P=(Fo^2^+2Fc^2^)/3'
_refine_ls_weighting_scheme calc
_refine_ls_wR_factor_gt 0.0539
_refine_ls_wR_factor_ref 0.0586
_reflns_number_gt 2469
_reflns_number_total 2818
_reflns_threshold_expression >2sigma(I)
_cod_data_source_file ja412650s_si_001.cif
_cod_data_source_block Compound_I
_cod_depositor_comments
;
The following automatic conversions were performed:

'_symmetry_cell_setting' value 'Tetragonal' changed to 'tetragonal'
according to
/usr/data/users/saulius/automatic-downloads/current/ACS/lib/dictionaries/cif_core.dic
dictionary named 'cif_core.dic' version 2.4.2 from
2011-04-26.

'_exptl_absorpt_correction_type' value 'Multi-scan'
changed to 'multi-scan' according to
/usr/data/users/saulius/automatic-downloads/current/ACS/lib/dictionaries/cif_core.dic
dictionary named 'cif_core.dic' version 2.4.2 from 2011-04-26.

Automatic conversion script
Id: cif_fix_values 2281 2013-09-26 08:29:07Z andrius 
;
_cod_original_sg_symbol_H-M 'I 41/a'
_cod_database_code 4120613

loop_
_symmetry_equiv_pos_as_xyz
'x, y, z'
'-x, -y+1/2, z'
'-y+3/4, x+1/4, z+1/4'
'y+1/4, -x+1/4, z+1/4'
'x+1/2, y+1/2, z+1/2'
'-x+1/2, -y+1, z+1/2'
'-y+5/4, x+3/4, z+3/4'
'y+3/4, -x+3/4, z+3/4'
'-x, -y, -z'
'x, y-1/2, -z'
'y-3/4, -x-1/4, -z-1/4'
'-y-1/4, x-1/4, -z-1/4'
'-x+1/2, -y+1/2, -z+1/2'
'x+1/2, y, -z+1/2'
'y-1/4, -x+1/4, -z+1/4'
'-y+1/4, x+1/4, -z+1/4'

loop_
_atom_site_label
_atom_site_type_symbol
_atom_site_fract_x
_atom_site_fract_y
_atom_site_fract_z
_atom_site_U_iso_or_equiv
_atom_site_adp_type
_atom_site_occupancy
_atom_site_symmetry_multiplicity
_atom_site_calc_flag
_atom_site_refinement_flags
Ir1 Ir 0.5000 0.2500 0.493953(11) 0.01906(7) Uani 1 2 d S
P1 P 0.36948(5) 0.24701(6) 0.51394(6) 0.02130(19) Uani 1 1 d .
O1 O 0.5000 0.2500 0.3750 0.0213(10) Uani 1 4 d S
C1 C 0.5000 0.2500 0.6125(3) 0.0242(11) Uani 1 2 d S
C2 C 0.4346(2) 0.2171(2) 0.6592(2) 0.0253(8) Uani 1 1 d .
C3 C 0.3637(2) 0.2126(2) 0.6190(2) 0.0254(8) Uani 1 1 d .
C4 C 0.3002(3) 0.1802(3) 0.6571(3) 0.0344(9) Uani 1 1 d .
H4 H 0.2523 0.1788 0.6293 0.041 Uiso 1 1 calc R
C5 C 0.3063(3) 0.1498(3) 0.7355(3) 0.0394(11) Uani 1 1 d .
H5 H 0.2629 0.1278 0.7615 0.047 Uiso 1 1 calc R
C6 C 0.3765(3) 0.1521(3) 0.7750(3) 0.0367(10) Uani 1 1 d .
H6 H 0.3813 0.1307 0.8283 0.044 Uiso 1 1 calc R
C7 C 0.4398(3) 0.1853(2) 0.7380(3) 0.0325(9) Uani 1 1 d .
H7 H 0.4874 0.1865 0.7663 0.039 Uiso 1 1 calc R
C8 C 0.3225(2) 0.3427(2) 0.5171(3) 0.0286(8) Uani 1 1 d .
H8 H 0.3294 0.3666 0.4619 0.034 Uiso 1 1 calc R
C9 C 0.3644(3) 0.3938(3) 0.5788(3) 0.0386(10) Uani 1 1 d .
H9A H 0.3438 0.4460 0.5759 0.046 Uiso 1 1 calc R
H9B H 0.4193 0.3947 0.5658 0.046 Uiso 1 1 calc R
H9C H 0.3570 0.3733 0.6341 0.046 Uiso 1 1 calc R
C10 C 0.2364(2) 0.3410(3) 0.5346(3) 0.0354(10) Uani 1 1 d .
H10A H 0.2166 0.3936 0.5368 0.042 Uiso 1 1 calc R
H10B H 0.2273 0.3155 0.5872 0.042 Uiso 1 1 calc R
H10C H 0.2101 0.3126 0.4911 0.042 Uiso 1 1 calc R
C11 C 0.3016(2) 0.1860(2) 0.4567(3) 0.0278(8) Uani 1 1 d .
H11 H 0.2501 0.1900 0.4834 0.033 Uiso 1 1 calc R
C12 C 0.3272(3) 0.1021(2) 0.4600(3) 0.0367(10) Uani 1 1 d .
H12A H 0.2908 0.0703 0.4294 0.044 Uiso 1 1 calc R
H12B H 0.3290 0.0850 0.5171 0.044 Uiso 1 1 calc R
H12C H 0.3784 0.0973 0.4355 0.044 Uiso 1 1 calc R
C13 C 0.2943(2) 0.2146(3) 0.3684(3) 0.0329(9) Uani 1 1 d .
H13A H 0.2590 0.1812 0.3382 0.039 Uiso 1 1 calc R
H13B H 0.3449 0.2136 0.3420 0.039 Uiso 1 1 calc R
H13C H 0.2745 0.2672 0.3684 0.039 Uiso 1 1 calc R

loop_
_atom_site_aniso_label
_atom_site_aniso_U_11
_atom_site_aniso_U_22
_atom_site_aniso_U_33
_atom_site_aniso_U_23
_atom_site_aniso_U_13
_atom_site_aniso_U_12
Ir1 0.01864(11) 0.02068(11) 0.01788(10) 0.000 0.000 -0.00043(8)
P1 0.0194(5) 0.0216(5) 0.0228(4) -0.0010(4) 0.0015(4) 0.0001(4)
O1 0.020(3) 0.025 0.019(2) 0.000 0.000 0.000
C1 0.024(3) 0.023(3) 0.026(3) 0.000 0.000 0.000(2)
C2 0.028(2) 0.026(2) 0.0218(18) 0.0000(15) 0.0040(15) 0.0043(15)
C3 0.0262(19) 0.0257(19) 0.0243(18) -0.0020(16) 0.0044(16) 0.0012(15)
C4 0.032(2) 0.037(2) 0.035(2) -0.0001(19) 0.0055(18) -0.0002(19)
C5 0.044(3) 0.039(3) 0.035(2) 0.007(2) 0.019(2) -0.002(2)
C6 0.045(3) 0.037(2) 0.028(2) 0.0103(18) 0.0139(19) 0.008(2)
C7 0.032(2) 0.037(2) 0.028(2) 0.0027(17) 0.0043(17) 0.0088(18)
C8 0.031(2) 0.026(2) 0.029(2) 0.0003(16) 0.0021(17) 0.0035(16)
C9 0.045(3) 0.027(2) 0.044(3) -0.0089(19) -0.001(2) 0.0023(19)
C10 0.031(2) 0.037(2) 0.038(2) -0.0009(19) 0.0034(19) 0.0130(18)
C11 0.0236(19) 0.028(2) 0.031(2) -0.0063(17) -0.0010(16) -0.0023(16)
C12 0.042(3) 0.025(2) 0.044(3) -0.0023(19) 0.000(2) -0.0016(18)
C13 0.030(2) 0.038(2) 0.031(2) -0.0051(18) -0.0072(18) -0.0055(18)

loop_
_atom_type_symbol
_atom_type_description
_atom_type_scat_dispersion_real
_atom_type_scat_dispersion_imag
_atom_type_scat_source
C C 0.0033 0.0016 'International Tables Vol C Tables 4.2.6.8 and 6.1.1.4'
H H 0.0000 0.0000 'International Tables Vol C Tables 4.2.6.8 and 6.1.1.4'
O O 0.0106 0.0060 'International Tables Vol C Tables 4.2.6.8 and 6.1.1.4'
P P 0.1023 0.0942 'International Tables Vol C Tables 4.2.6.8 and 6.1.1.4'
Ir Ir -1.4442 7.9887 'International Tables Vol C Tables 4.2.6.8 and 6.1.1.4'

loop_
_geom_angle_atom_site_label_1
_geom_angle_atom_site_label_2
_geom_angle_atom_site_label_3
_geom_angle
_geom_angle_site_symmetry_1
_geom_angle_site_symmetry_3
C1 Ir1 O1 180.000(1) . .
C1 Ir1 P1 81.83(2) . .
O1 Ir1 P1 98.17(2) . .
C1 Ir1 P1 81.83(2) . 2_655
O1 Ir1 P1 98.17(2) . 2_655
P1 Ir1 P1 163.67(5) . 2_655
C3 P1 C11 104.65(19) . .
C3 P1 C8 104.19(18) . .
C11 P1 C8 104.40(19) . .
C3 P1 Ir1 101.30(13) . .
C11 P1 Ir1 125.13(14) . .
C8 P1 Ir1 114.79(14) . .
Ir1 O1 Ir1 180.0 . 11_666
C2 C1 C2 118.2(5) 2_655 .
C2 C1 Ir1 120.9(2) 2_655 .
C2 C1 Ir1 120.9(2) . .
C3 C2 C7 117.6(4) . .
C3 C2 C1 117.2(3) . .
C7 C2 C1 125.0(4) . .
C4 C3 C2 121.1(4) . .
C4 C3 P1 126.8(3) . .
C2 C3 P1 112.0(3) . .
C5 C4 C3 120.4(4) . .
C5 C4 H4 119.8 . .
C3 C4 H4 119.8 . .
C6 C5 C4 119.2(4) . .
C6 C5 H5 120.4 . .
C4 C5 H5 120.4 . .
C5 C6 C7 120.8(4) . .
C5 C6 H6 119.6 . .
C7 C6 H6 119.6 . .
C6 C7 C2 120.9(4) . .
C6 C7 H7 119.5 . .
C2 C7 H7 119.5 . .
C10 C8 C9 110.9(4) . .
C10 C8 P1 114.8(3) . .
C9 C8 P1 109.2(3) . .
C10 C8 H8 107.2 . .
C9 C8 H8 107.2 . .
P1 C8 H8 107.2 . .
C8 C9 H9A 109.5 . .
C8 C9 H9B 109.5 . .
H9A C9 H9B 109.5 . .
C8 C9 H9C 109.5 . .
H9A C9 H9C 109.5 . .
H9B C9 H9C 109.5 . .
C8 C10 H10A 109.5 . .
C8 C10 H10B 109.5 . .
H10A C10 H10B 109.5 . .
C8 C10 H10C 109.5 . .
H10A C10 H10C 109.5 . .
H10B C10 H10C 109.5 . .
C12 C11 C13 111.6(4) . .
C12 C11 P1 110.2(3) . .
C13 C11 P1 110.1(3) . .
C12 C11 H11 108.3 . .
C13 C11 H11 108.3 . .
P1 C11 H11 108.3 . .
C11 C12 H12A 109.5 . .
C11 C12 H12B 109.5 . .
H12A C12 H12B 109.5 . .
C11 C12 H12C 109.5 . .
H12A C12 H12C 109.5 . .
H12B C12 H12C 109.5 . .
C11 C13 H13A 109.5 . .
C11 C13 H13B 109.5 . .
H13A C13 H13B 109.5 . .
C11 C13 H13C 109.5 . .
H13A C13 H13C 109.5 . .
H13B C13 H13C 109.5 . .

loop_
_geom_bond_atom_site_label_1
_geom_bond_atom_site_label_2
_geom_bond_distance
_geom_bond_site_symmetry_2
Ir1 C1 1.936(5) .
Ir1 O1 1.94321(19) .
Ir1 P1 2.2982(9) .
Ir1 P1 2.2982(9) 2_655
P1 C3 1.821(4) .
P1 C11 1.844(4) .
P1 C8 1.859(4) .
O1 Ir1 1.94321(19) 11_666
C1 C2 1.486(5) 2_655
C1 C2 1.486(5) .
C2 C3 1.401(6) .
C2 C7 1.405(6) .
C3 C4 1.390(6) .
C4 C5 1.390(6) .
C4 H4 0.9500 .
C5 C6 1.384(7) .
C5 H5 0.9500 .
C6 C7 1.384(6) .
C6 H6 0.9500 .
C7 H7 0.9500 .
C8 C10 1.528(6) .
C8 C9 1.530(6) .
C8 H8 1.0000 .
C9 H9A 0.9800 .
C9 H9B 0.9800 .
C9 H9C 0.9800 .
C10 H10A 0.9800 .
C10 H10B 0.9800 .
C10 H10C 0.9800 .
C11 C12 1.529(6) .
C11 C13 1.532(6) .
C11 H11 1.0000 .
C12 H12A 0.9800 .
C12 H12B 0.9800 .
C12 H12C 0.9800 .
C13 H13A 0.9800 .
C13 H13B 0.9800 .
C13 H13C 0.9800 .

loop_
_geom_torsion_atom_site_label_1
_geom_torsion_atom_site_label_2
_geom_torsion_atom_site_label_3
_geom_torsion_atom_site_label_4
_geom_torsion
_geom_torsion_site_symmetry_1
_geom_torsion_site_symmetry_4
C1 Ir1 P1 C3 -19.52(13) . .
O1 Ir1 P1 C3 160.48(13) . .
P1 Ir1 P1 C3 -19.52(13) 2_655 .
C1 Ir1 P1 C11 -136.65(17) . .
O1 Ir1 P1 C11 43.35(17) . .
P1 Ir1 P1 C11 -136.65(17) 2_655 .
C1 Ir1 P1 C8 92.05(15) . .
O1 Ir1 P1 C8 -87.95(15) . .
P1 Ir1 P1 C8 92.05(15) 2_655 .
P1 Ir1 C1 C2 -154.58(18) . 2_655
P1 Ir1 C1 C2 25.42(18) 2_655 2_655
P1 Ir1 C1 C2 25.42(18) . .
P1 Ir1 C1 C2 -154.58(18) 2_655 .
C2 C1 C2 C3 157.0(4) 2_655 .
Ir1 C1 C2 C3 -23.0(4) . .
C2 C1 C2 C7 -27.7(3) 2_655 .
Ir1 C1 C2 C7 152.3(3) . .
C7 C2 C3 C4 2.2(6) . .
C1 C2 C3 C4 177.7(3) . .
C7 C2 C3 P1 -173.8(3) . .
C1 C2 C3 P1 1.8(4) . .
C11 P1 C3 C4 -30.1(4) . .
C8 P1 C3 C4 79.2(4) . .
Ir1 P1 C3 C4 -161.3(3) . .
C11 P1 C3 C2 145.6(3) . .
C8 P1 C3 C2 -105.1(3) . .
Ir1 P1 C3 C2 14.4(3) . .
C2 C3 C4 C5 -1.5(6) . .
P1 C3 C4 C5 173.9(4) . .
C3 C4 C5 C6 -0.1(7) . .
C4 C5 C6 C7 1.1(7) . .
C5 C6 C7 C2 -0.4(7) . .
C3 C2 C7 C6 -1.2(6) . .
C1 C2 C7 C6 -176.5(4) . .
C3 P1 C8 C10 -67.2(3) . .
C11 P1 C8 C10 42.3(4) . .
Ir1 P1 C8 C10 -177.1(3) . .
C3 P1 C8 C9 58.1(3) . .
C11 P1 C8 C9 167.6(3) . .
Ir1 P1 C8 C9 -51.8(3) . .
C3 P1 C11 C12 -62.5(3) . .
C8 P1 C11 C12 -171.7(3) . .
Ir1 P1 C11 C12 53.0(4) . .
C3 P1 C11 C13 174.0(3) . .
C8 P1 C11 C13 64.8(3) . .
Ir1 P1 C11 C13 -70.5(3) . .
